data_1100431
loop_
_publ_author_name
'Elschenbroich, Ch.'
'Schiemann, O.'
'Burghaus, O.'
'Harms, K.'

_publ_section_title
;
 Exchange Interaction Mediated by O--H&#x22EF;O Hydrogen Bonds: Synthesis,
 Structure, and EPR Study of the Paramagnetic Organometallic Carboxylic
 Acid (\h^7^-C~7~H~7~)V(\h^5^-C~5~H~4~COOH)
;
_journal_coden_ASTM JACSAT
_journal_issue 32
_journal_name_full 'Journal of the American Chemical Society'
_journal_page_first 7452
_journal_page_last 7457
_journal_paper_doi 10.1021/ja964445s
_journal_volume 119
_journal_year 1997
_chemical_formula_sum 'C13 H12 O2 V'
_space_group_IT_number 14
_symmetry_cell_setting monoclinic
_symmetry_space_group_name_Hall '-P 2yn'
_symmetry_space_group_name_H-M 'P 1 21/n 1'
_cell_angle_alpha 90
_cell_angle_beta 104.60(1)
_cell_angle_gamma 90
_cell_formula_units_Z 4
_cell_length_a 6.980(1)
_cell_length_b 16.541(1)
_cell_length_c 9.544(1)
_cod_original_sg_symbol_H-M 'P 21/n'
_cod_original_formula_sum 'C13 H12 O2 V1'
_cod_database_code 1100431

loop_
_symmetry_equiv_pos_site_id
_symmetry_equiv_pos_as_xyz
1 x,y,z
2 1/2-x,1/2+y,1/2-z
3 -x,-y,-z
4 -1/2+x,-1/2-y,-1/2+z

loop_
_atom_site_label
_atom_site_type_symbol
_atom_site_fract_x
_atom_site_fract_y
_atom_site_fract_z
V1 V 0.15531(10) 0.63890(4) 0.33990(7)
O1 O 0.4209(4) 0.47611(17) 0.1453(3)
C1 C 0.1388(6) 0.5502(2) 0.1597(4)
O2 O 0.3149(5) 0.57676(19) -0.0124(3)
C2 C 0.0927(6) 0.5083(2) 0.2763(5)
C3 C -0.0801(6) 0.5417(3) 0.3004(5)
C4 C -0.1436(6) 0.6041(3) 0.1982(5)
C5 C -0.0098(6) 0.6091(3) 0.1096(4)
C6 C 0.4178(7) 0.7090(3) 0.3354(5)
C7 C 0.4708(7) 0.6496(3) 0.4419(5)
C8 C 0.3708(7) 0.6260(3) 0.5472(5)
C9 C 0.1940(8) 0.6592(3) 0.5702(5)
C10 C 0.0757(8) 0.7214(3) 0.4946(5)
C11 C 0.1009(8) 0.7658(3) 0.3769(5)
C12 C 0.2549(8) 0.7607(3) 0.3065(5)
C13 C 0.3046(6) 0.5317(2) 0.0977(4)
H1 H 0.406(7) 0.562(3) -0.041(5)
H2 H 0.160(6) 0.460(2) 0.329(4)
H3 H -0.154(7) 0.525(3) 0.364(5)
H4 H -0.258(6) 0.635(2) 0.187(5)
H5 H -0.020(5) 0.645(2) 0.042(4)
H6 H 0.486(6) 0.710(3) 0.268(5)
H7 H 0.561(7) 0.615(2) 0.441(5)
H8 H 0.414(7) 0.581(3) 0.605(5)
H9 H 0.153(6) 0.633(2) 0.633(4)
H10 H -0.043(7) 0.726(3) 0.511(5)
H11 H -0.008(7) 0.799(3) 0.341(5)
H12 H 0.246(6) 0.787(2) 0.225(5)

loop_
_atom_type_symbol
_atom_type_radius_bond
C 0.68
H 0.23
O 0.68
V 1.33
